data_4088906
loop_
_publ_author_name
'Bru\~na, Sonia'
'Garrido-Castro, Alberto F.'
'Perles, Josefina'
'Montero-Campillo, M. Merced'
'M\'o, Otilia'
'Kaifer, Angel E.'
'Cuadrado, Isabel'

_publ_section_title
;
 Multi-Ferrocene-Containing Silanols as Redox-Active Anion Receptors
;
_journal_issue 20
_journal_name_full Organometallics
_journal_page_first 3507
_journal_paper_doi 10.1021/acs.organomet.6b00559
_journal_volume 35
_journal_year 2016
_chemical_formula_sum 'C38 H59 Fe2 N O5 Si'
_chemical_formula_weight 749.65
_chemical_name_common 8
_space_group_crystal_system monoclinic
_space_group_IT_number 14
_space_group_name_Hall '-P 2ybc'
_space_group_name_H-M_alt 'P 1 21/c 1'
_atom_sites_solution_hydrogens geom
_atom_sites_solution_primary direct
_atom_sites_solution_secondary difmap
_cell_angle_alpha 90
_cell_angle_beta 94.8360(10)
_cell_angle_gamma 90
_cell_formula_units_Z 4
_cell_length_a 9.7117(3)
_cell_length_b 22.4190(8)
_cell_length_c 19.4104(7)
_cell_measurement_reflns_used 9895
_cell_measurement_temperature 296.(2)
_cell_measurement_theta_max 22.8313
_cell_measurement_theta_min 2.2936
_cell_volume 4211.1(3)
_computing_structure_refinement 'SHELXL-2014/7 (Sheldrick, 2014)'
_computing_structure_solution 'SHELXS-97 (Sheldrick, 2008)'
_diffrn_ambient_temperature 296.(2)
_diffrn_detector_area_resol_mean 8.3333
_diffrn_measured_fraction_theta_full 0.991
_diffrn_measured_fraction_theta_max 0.991
_diffrn_measurement_device_type 'Bruker Kappa Apex II'
_diffrn_radiation_wavelength 0.71073
_diffrn_reflns_av_R_equivalents 0.0443
_diffrn_reflns_av_unetI/netI 0.0263
_diffrn_reflns_limit_h_max 11
_diffrn_reflns_limit_h_min -11
_diffrn_reflns_limit_k_max 27
_diffrn_reflns_limit_k_min -27
_diffrn_reflns_limit_l_max 23
_diffrn_reflns_limit_l_min -23
_diffrn_reflns_number 71173
_diffrn_reflns_theta_full 25.35
_diffrn_reflns_theta_max 25.35
_diffrn_reflns_theta_min 2.85
_exptl_absorpt_coefficient_mu 0.755
_exptl_absorpt_correction_T_max 0.89
_exptl_absorpt_correction_T_min 0.84
_exptl_absorpt_correction_type multi-scan
_exptl_absorpt_process_details sadabs
_exptl_crystal_colour 'clear orange'
_exptl_crystal_density_diffrn 1.182
_exptl_crystal_density_method 'not measured'
_exptl_crystal_description prismatic
_exptl_crystal_F_000 1600
_exptl_crystal_size_max 0.240
_exptl_crystal_size_mid 0.200
_exptl_crystal_size_min 0.160
_refine_diff_density_max 1.204
_refine_diff_density_min -0.357
_refine_ls_extinction_method none
_refine_ls_goodness_of_fit_ref 1.042
_refine_ls_hydrogen_treatment constr
_refine_ls_matrix_type full
_refine_ls_number_parameters 438
_refine_ls_number_reflns 7645
_refine_ls_number_restraints 0
_refine_ls_restrained_S_all 1.042
_refine_ls_R_factor_all 0.0924
_refine_ls_R_factor_gt 0.0671
_refine_ls_shift/su_max 0.001
_refine_ls_shift/su_mean 0.000
_refine_ls_structure_factor_coef Fsqd
_refine_ls_weighting_details 'w=1/[\s^2^(Fo^2^)+(0.1396P)^2^+2.3670P] where P=(Fo^2^+2Fc^2^)/3'
_refine_ls_weighting_scheme calc
_refine_ls_wR_factor_gt 0.1898
_refine_ls_wR_factor_ref 0.2184
_reflns_number_gt 5526
_reflns_number_total 7645
_reflns_threshold_expression 'I > 2\s(I)'
_cod_data_source_file om6b00559_si_002.cif
_cod_data_source_block 8
_cod_database_code 4088906

loop_
_space_group_symop_operation_xyz
'x, y, z'
'-x, y+1/2, -z+1/2'
'-x, -y, -z'
'x, -y-1/2, z-1/2'

loop_
_atom_site_type_symbol
_atom_site_label
_atom_site_fract_x
_atom_site_fract_y
_atom_site_fract_z
_atom_site_U_iso_or_equiv
_atom_site_adp_type
_atom_site_calc_flag
_atom_site_refinement_flags_adp
_atom_site_refinement_flags_occupancy
_atom_site_refinement_flags_posn
_atom_site_occupancy
Fe Fe1 0.12499(6) 0.47651(3) 0.32000(3) 0.0568(2) Uani d . . . 1
Fe Fe2 0.65936(6) 0.35284(3) 0.41093(3) 0.0612(2) Uani d . . . 1
Si Si1 0.32021(11) 0.34334(5) 0.33025(5) 0.0492(3) Uani d . . . 1
O O1 0.3547(3) 0.29164(13) 0.27519(14) 0.0621(7) Uani d . . . 1
H H1O 0.2839 0.2733 0.2629 0.093 Uiso calc U . R 1
O O2 0.2492(4) 0.31659(14) 0.39621(15) 0.0732(9) Uani d . . . 1
H H2O 0.1773 0.2994 0.3829 0.11 Uiso calc U . R 1
C C3 0.1236(7) 0.4771(2) 0.2151(2) 0.0809(15) Uani d . . . 1
H H3 0.1225 0.5106 0.1868 0.097 Uiso calc U . R 1
C C1 0.2019(4) 0.39778(18) 0.28451(19) 0.0527(9) Uani d . . . 1
C C5 0.0535(5) 0.3982(2) 0.2781(2) 0.0674(12) Uani d . . . 1
H H5 -0.0031 0.371 0.2984 0.081 Uiso calc U . R 1
C C2 0.2415(5) 0.4481(2) 0.2443(2) 0.0673(11) Uani d . . . 1
H H2 0.332 0.4594 0.2387 0.081 Uiso calc U . R 1
C C4 0.0076(6) 0.4473(3) 0.2356(3) 0.0851(17) Uani d . . . 1
H H4 -0.0839 0.4576 0.2235 0.102 Uiso calc U . R 1
C C6 0.2469(6) 0.5246(3) 0.3889(3) 0.0842(16) Uani d . . . 1
H H6 0.3418 0.5296 0.388 0.101 Uiso calc U . R 1
C C10 0.1818(5) 0.4805(2) 0.4234(2) 0.0724(13) Uani d . . . 1
H H10 0.2255 0.4505 0.4501 0.087 Uiso calc U . R 1
C C9 0.0406(6) 0.4883(4) 0.4117(3) 0.0905(18) Uani d . . . 1
H H9 -0.026 0.4645 0.4298 0.109 Uiso calc U . R 1
C C8 0.0139(7) 0.5364(4) 0.3695(4) 0.117(3) Uani d . . . 1
H H8 -0.0731 0.5503 0.3535 0.14 Uiso calc U . R 1
C C7 0.1416(11) 0.5613(3) 0.3545(4) 0.120(3) Uani d . . . 1
H H7 0.1547 0.5948 0.3277 0.144 Uiso calc U . R 1
C C12 0.5194(4) 0.41896(19) 0.4154(2) 0.0622(11) Uani d . . . 1
H H12 0.4636 0.4255 0.4513 0.075 Uiso calc U . R 1
C C15 0.5999(4) 0.3866(2) 0.3155(2) 0.0631(11) Uani d . . . 1
H H15 0.6072 0.3679 0.2732 0.076 Uiso calc U . R 1
C C11 0.4826(4) 0.38285(18) 0.3559(2) 0.0539(9) Uani d . . . 1
C C14 0.7016(5) 0.4230(2) 0.3498(3) 0.0748(13) Uani d . . . 1
H H14 0.787 0.4322 0.3341 0.09 Uiso calc U . R 1
C C13 0.6527(5) 0.4432(2) 0.4117(3) 0.0768(14) Uani d . . . 1
H H13 0.6995 0.4679 0.4443 0.092 Uiso calc U . R 1
C C17 0.6615(12) 0.3074(5) 0.5003(4) 0.134(4) Uani d . . . 1
H H17 0.6063 0.3155 0.5361 0.161 Uiso calc U . R 1
C C19 0.8377(8) 0.3078(4) 0.4354(4) 0.117(3) Uani d . . . 1
H H19 0.9228 0.3166 0.4192 0.14 Uiso calc U . R 1
C C18 0.7876(10) 0.3299(4) 0.4939(4) 0.119(3) Uani d . . . 1
H H18 0.8338 0.3565 0.5246 0.143 Uiso calc U . R 1
C C20 0.7395(11) 0.2702(3) 0.4051(3) 0.114(3) Uani d . . . 1
H H20 0.7478 0.2486 0.3648 0.136 Uiso calc U . R 1
N N1 0.1004(3) 0.20361(15) 0.58682(16) 0.0546(8) Uani d . . . 1
C C27 0.2247(5) 0.1643(2) 0.6053(2) 0.0633(11) Uani d . . . 1
H H27A 0.1931 0.1273 0.6244 0.076 Uiso calc U . R 1
H H27B 0.2836 0.184 0.6412 0.076 Uiso calc U . R 1
C C35 0.0043(5) 0.1751(2) 0.5304(2) 0.0660(11) Uani d . . . 1
H H35A 0.0544 0.1703 0.4896 0.079 Uiso calc U . R 1
H H35B -0.0716 0.2024 0.5186 0.079 Uiso calc U . R 1
C C36 -0.0552(6) 0.1153(3) 0.5483(3) 0.0876(15) Uani d . . . 1
H H36A 0.0195 0.0868 0.557 0.105 Uiso calc U . R 1
H H36B -0.102 0.1191 0.5902 0.105 Uiso calc U . R 1
C C28 0.3118(6) 0.1493(3) 0.5454(3) 0.0966(18) Uani d . . . 1
H H28A 0.2548 0.129 0.5093 0.116 Uiso calc U . R 1
H H28B 0.3457 0.1859 0.5261 0.116 Uiso calc U . R 1
C C23 0.1424(4) 0.2631(2) 0.5592(2) 0.0588(10) Uani d . . . 1
H H23A 0.1819 0.2565 0.5156 0.071 Uiso calc U . R 1
H H23B 0.0599 0.2871 0.5497 0.071 Uiso calc U . R 1
C C24 0.2446(5) 0.2983(2) 0.6058(2) 0.0728(13) Uani d . . . 1
H H24A 0.3292 0.2755 0.6143 0.087 Uiso calc U . R 1
H H24B 0.2069 0.305 0.6499 0.087 Uiso calc U . R 1
C C32 -0.0994(5) 0.2480(2) 0.6479(2) 0.0739(13) Uani d . . . 1
H H32A -0.1572 0.2367 0.6067 0.089 Uiso calc U . R 1
H H32B -0.075 0.2897 0.6435 0.089 Uiso calc U . R 1
C C31 0.0292(4) 0.2110(2) 0.6531(2) 0.0606(10) Uani d . . . 1
H H31A 0.0063 0.1717 0.6696 0.073 Uiso calc U . R 1
H H31B 0.0945 0.2288 0.6877 0.073 Uiso calc U . R 1
C C33 -0.1799(6) 0.2400(3) 0.7109(3) 0.099(2) Uani d . . . 1
H H33A -0.1215 0.2515 0.7517 0.119 Uiso calc U . R 1
H H33B -0.2019 0.198 0.7155 0.119 Uiso calc U . R 1
C C34 -0.3122(7) 0.2756(4) 0.7084(4) 0.121(2) Uani d . . . 1
H H34A -0.2908 0.317 0.7161 0.181 Uiso calc U . R 1
H H34B -0.368 0.2616 0.7437 0.181 Uiso calc U . R 1
H H34C -0.3621 0.2708 0.6639 0.181 Uiso calc U . R 1
C C26 0.3782(7) 0.3933(3) 0.6173(4) 0.105(2) Uani d . . . 1
H H26A 0.3407 0.4032 0.6601 0.157 Uiso calc U . R 1
H H26B 0.398 0.4294 0.5933 0.157 Uiso calc U . R 1
H H26C 0.4617 0.3708 0.6266 0.157 Uiso calc U . R 1
C C25 0.2764(6) 0.3574(2) 0.5740(3) 0.0746(13) Uani d . . . 1
H H25A 0.312 0.3503 0.5295 0.089 Uiso calc U . R 1
H H25B 0.1914 0.38 0.566 0.089 Uiso calc U . R 1
O O4 0.1508(6) 0.2081(2) 0.3854(2) 0.1273(19) Uani d . . . 1
C C21 0.1391(7) 0.1826(3) 0.3314(3) 0.0895(17) Uani d . . . 1
C C29 0.4313(7) 0.1106(4) 0.5696(4) 0.118(2) Uani d . . . 1
H H29A 0.3974 0.0769 0.5946 0.141 Uiso calc U . R 1
H H29B 0.4729 0.095 0.5295 0.141 Uiso calc U . R 1
C C16 0.6263(10) 0.2692(4) 0.4433(6) 0.137(3) Uani d . . . 1
H H16 0.5445 0.2481 0.4338 0.165 Uiso calc U . R 1
C C37 -0.1550(8) 0.0923(4) 0.4914(4) 0.126(3) Uani d . . . 1
H H37A -0.1098 0.0922 0.4486 0.152 Uiso calc U . R 1
H H37B -0.2327 0.1196 0.4854 0.152 Uiso calc U . R 1
C C38 -0.2089(10) 0.0305(4) 0.5035(6) 0.160(4) Uani d . . . 1
H H38A -0.1341 0.0025 0.5046 0.239 Uiso calc U . R 1
H H38B -0.2774 0.0202 0.4669 0.239 Uiso calc U . R 1
H H38C -0.2497 0.0296 0.5469 0.239 Uiso calc U . R 1
C C22 0.0495(12) 0.1273(5) 0.3258(5) 0.169(4) Uani d . . . 1
H H22A 0.0786 0.1003 0.3626 0.254 Uiso calc U . R 1
H H22B 0.0584 0.1083 0.2821 0.254 Uiso calc U . R 1
H H22C -0.0452 0.1383 0.3292 0.254 Uiso calc U . R 1
C C30 0.5364(10) 0.1410(5) 0.6136(5) 0.164(4) Uani d . . . 1
H H30A 0.5681 0.1753 0.5899 0.246 Uiso calc U . R 1
H H30B 0.6126 0.1145 0.6248 0.246 Uiso calc U . R 1
H H30C 0.4983 0.1535 0.6553 0.246 Uiso calc U . R 1
O O3 0.2035(7) 0.1960(2) 0.2806(2) 0.131(2) Uani d . . . 1
O O5 0.6155(7) 0.4005(3) 0.8306(6) 0.118(4) Uani d . P . 0.5
O O6 0.6147(8) 0.5230(3) 0.2018(6) 0.118(3) Uani d . P . 0.5

loop_
_atom_site_aniso_label
_atom_site_aniso_U_11
_atom_site_aniso_U_22
_atom_site_aniso_U_33
_atom_site_aniso_U_12
_atom_site_aniso_U_13
_atom_site_aniso_U_23
Fe1 0.0536(4) 0.0591(4) 0.0567(4) 0.0066(3) -0.0007(3) -0.0185(3)
Fe2 0.0660(4) 0.0669(4) 0.0490(4) 0.0201(3) -0.0046(3) 0.0016(3)
Si1 0.0564(6) 0.0500(6) 0.0416(5) -0.0023(5) 0.0063(4) -0.0073(4)
O1 0.0728(18) 0.0585(17) 0.0566(16) -0.0019(14) 0.0152(13) -0.0124(13)
O2 0.096(2) 0.071(2) 0.0560(17) -0.0172(17) 0.0228(15) -0.0103(14)
C3 0.107(4) 0.079(3) 0.056(3) 0.034(3) 0.003(3) 0.002(2)
C1 0.053(2) 0.057(2) 0.048(2) 0.0011(17) 0.0027(16) -0.0178(18)
C5 0.060(2) 0.072(3) 0.068(3) -0.003(2) -0.004(2) -0.031(2)
C2 0.074(3) 0.074(3) 0.054(2) 0.013(2) 0.012(2) -0.002(2)
C4 0.080(3) 0.104(4) 0.066(3) 0.038(3) -0.027(3) -0.037(3)
C6 0.077(3) 0.082(4) 0.092(4) -0.010(3) -0.004(3) -0.039(3)
C10 0.077(3) 0.083(3) 0.057(2) -0.003(3) 0.002(2) -0.028(2)
C9 0.067(3) 0.133(5) 0.072(3) 0.000(3) 0.010(3) -0.047(4)
C8 0.087(4) 0.138(6) 0.119(6) 0.050(4) -0.020(4) -0.078(5)
C7 0.204(9) 0.048(3) 0.104(5) 0.010(4) -0.015(5) -0.026(3)
C12 0.058(2) 0.059(2) 0.067(3) 0.014(2) -0.0108(19) -0.010(2)
C15 0.058(2) 0.075(3) 0.055(2) 0.006(2) -0.0015(19) 0.013(2)
C11 0.056(2) 0.053(2) 0.051(2) 0.0067(18) -0.0026(17) 0.0011(18)
C14 0.054(2) 0.086(3) 0.083(3) -0.006(2) -0.004(2) 0.015(3)
C13 0.060(3) 0.070(3) 0.096(4) 0.001(2) -0.021(3) -0.009(3)
C17 0.169(8) 0.164(8) 0.075(4) 0.094(7) 0.039(5) 0.053(5)
C19 0.100(5) 0.134(6) 0.116(6) 0.061(5) 0.004(4) 0.035(5)
C18 0.136(6) 0.136(6) 0.077(4) 0.056(6) -0.040(4) -0.012(4)
C20 0.171(8) 0.093(5) 0.075(4) 0.061(5) -0.001(5) 0.008(3)
N1 0.0593(19) 0.059(2) 0.0454(17) 0.0016(15) 0.0016(14) 0.0135(15)
C27 0.061(2) 0.068(3) 0.060(2) 0.009(2) -0.0033(19) 0.012(2)
C35 0.069(3) 0.076(3) 0.051(2) 0.000(2) -0.0043(19) 0.007(2)
C36 0.087(3) 0.079(4) 0.095(4) -0.013(3) -0.001(3) -0.001(3)
C28 0.082(4) 0.130(5) 0.079(4) 0.028(3) 0.012(3) 0.007(3)
C23 0.066(2) 0.066(3) 0.044(2) -0.001(2) 0.0045(17) 0.0178(19)
C24 0.077(3) 0.081(3) 0.059(3) -0.014(2) -0.002(2) 0.016(2)
C32 0.076(3) 0.081(3) 0.066(3) 0.011(2) 0.015(2) 0.018(2)
C31 0.071(3) 0.066(3) 0.045(2) -0.003(2) 0.0079(18) 0.0155(19)
C33 0.093(4) 0.129(5) 0.079(3) 0.029(4) 0.031(3) 0.038(4)
C34 0.105(5) 0.131(6) 0.134(6) 0.029(4) 0.048(4) 0.037(5)
C26 0.104(4) 0.074(4) 0.136(6) -0.009(3) 0.009(4) -0.005(4)
C25 0.091(3) 0.060(3) 0.075(3) -0.001(2) 0.015(3) 0.004(2)
O4 0.208(5) 0.105(3) 0.075(3) -0.078(3) 0.052(3) -0.021(2)
C21 0.129(5) 0.076(3) 0.064(3) -0.034(3) 0.015(3) -0.002(3)
C29 0.089(4) 0.136(6) 0.127(6) 0.036(4) 0.002(4) 0.000(5)
C16 0.143(7) 0.109(6) 0.155(8) 0.020(5) -0.012(6) 0.075(6)
C37 0.111(5) 0.142(7) 0.122(6) -0.048(5) -0.012(4) -0.001(5)
C38 0.134(7) 0.115(6) 0.228(11) -0.044(5) 0.004(7) -0.047(7)
C22 0.222(10) 0.162(8) 0.125(6) -0.115(8) 0.026(7) -0.020(6)
C30 0.129(7) 0.229(12) 0.129(7) 0.059(7) -0.013(5) -0.030(7)
O3 0.224(6) 0.099(3) 0.077(3) -0.069(4) 0.045(3) -0.024(2)
O5 0.051(4) 0.066(4) 0.228(11) 0.004(3) -0.047(5) -0.038(5)
O6 0.077(5) 0.059(4) 0.211(10) 0.032(4) -0.023(6) -0.023(5)

loop_
_atom_type_symbol
_atom_type_description
_atom_type_scat_dispersion_real
_atom_type_scat_dispersion_imag
_atom_type_scat_source
C C 0.0033 0.0016 'International Tables Vol C Tables 4.2.6.8 and 6.1.1.4'
H H 0.0000 0.0000 'International Tables Vol C Tables 4.2.6.8 and 6.1.1.4'
O O 0.0106 0.0060 'International Tables Vol C Tables 4.2.6.8 and 6.1.1.4'
Si Si 0.0817 0.0704 'International Tables Vol C Tables 4.2.6.8 and 6.1.1.4'
Fe Fe 0.3463 0.8444 'International Tables Vol C Tables 4.2.6.8 and 6.1.1.4'
N N 0.0061 0.0033 'International Tables Vol C Tables 4.2.6.8 and 6.1.1.4'

loop_
_geom_angle_atom_site_label_1
_geom_angle_atom_site_label_2
_geom_angle_atom_site_label_3
_geom_angle
C8 Fe1 C7 41.0(3)
C8 Fe1 C6 68.7(3)
C7 Fe1 C6 41.6(3)
C8 Fe1 C2 155.1(4)
C7 Fe1 C2 120.1(3)
C6 Fe1 C2 108.4(2)
C8 Fe1 C5 126.0(3)
C7 Fe1 C5 164.1(3)
C6 Fe1 C5 152.5(2)
C2 Fe1 C5 68.4(2)
C8 Fe1 C9 39.3(3)
C7 Fe1 C9 67.3(3)
C6 Fe1 C9 67.0(2)
C2 Fe1 C9 164.1(3)
C5 Fe1 C9 108.2(2)
C8 Fe1 C10 67.2(3)
C7 Fe1 C10 67.9(3)
C6 Fe1 C10 39.7(2)
C2 Fe1 C10 127.24(19)
C5 Fe1 C10 119.1(2)
C9 Fe1 C10 39.6(2)
C8 Fe1 C4 108.3(2)
C7 Fe1 C4 126.7(3)
C6 Fe1 C4 165.2(3)
C2 Fe1 C4 67.8(2)
C5 Fe1 C4 41.1(2)
C9 Fe1 C4 120.6(2)
C10 Fe1 C4 154.0(3)
C8 Fe1 C3 120.9(3)
C7 Fe1 C3 108.6(3)
C6 Fe1 C3 127.8(3)
C2 Fe1 C3 40.1(2)
C5 Fe1 C3 68.4(2)
C9 Fe1 C3 154.6(3)
C10 Fe1 C3 164.4(2)
C4 Fe1 C3 40.2(2)
C8 Fe1 C1 162.7(4)
C7 Fe1 C1 153.9(3)
C6 Fe1 C1 118.0(2)
C2 Fe1 C1 41.28(18)
C5 Fe1 C1 41.11(17)
C9 Fe1 C1 126.0(3)
C10 Fe1 C1 106.96(19)
C4 Fe1 C1 69.31(18)
C3 Fe1 C1 69.06(18)
C16 Fe2 C17 41.3(4)
C16 Fe2 C20 40.0(3)
C17 Fe2 C20 66.9(3)
C16 Fe2 C18 67.5(4)
C17 Fe2 C18 38.9(4)
C20 Fe2 C18 66.2(3)
C16 Fe2 C12 123.1(3)
C17 Fe2 C12 107.0(3)
C20 Fe2 C12 160.4(4)
C18 Fe2 C12 121.7(3)
C16 Fe2 C13 157.4(4)
C17 Fe2 C13 119.9(4)
C20 Fe2 C13 158.7(4)
C18 Fe2 C13 105.4(3)
C12 Fe2 C13 40.85(19)
C16 Fe2 C14 161.6(4)
C17 Fe2 C14 155.2(4)
C20 Fe2 C14 125.5(3)
C18 Fe2 C14 121.4(4)
C12 Fe2 C14 68.1(2)
C13 Fe2 C14 40.5(2)
C16 Fe2 C15 126.1(4)
C17 Fe2 C15 162.5(4)
C20 Fe2 C15 111.8(2)
C18 Fe2 C15 158.2(4)
C12 Fe2 C15 68.04(19)
C13 Fe2 C15 68.2(2)
C14 Fe2 C15 40.36(19)
C16 Fe2 C19 67.5(4)
C17 Fe2 C19 66.3(3)
C20 Fe2 C19 39.6(3)
C18 Fe2 C19 39.5(3)
C12 Fe2 C19 157.1(3)
C13 Fe2 C19 121.6(3)
C14 Fe2 C19 108.2(3)
C15 Fe2 C19 124.7(3)
C16 Fe2 C11 108.6(3)
C17 Fe2 C11 124.1(3)
C20 Fe2 C11 125.5(3)
C18 Fe2 C11 158.4(3)
C12 Fe2 C11 41.09(16)
C13 Fe2 C11 69.60(17)
C14 Fe2 C11 69.19(17)
C15 Fe2 C11 41.14(17)
C19 Fe2 C11 160.8(3)
O2 Si1 O1 112.31(16)
O2 Si1 C11 112.10(18)
O1 Si1 C11 107.50(17)
O2 Si1 C1 109.58(19)
O1 Si1 C1 107.94(16)
C11 Si1 C1 107.19(18)
C4 C3 C2 108.3(5)
C4 C3 Fe1 69.5(3)
C2 C3 Fe1 69.8(3)
C2 C1 C5 105.1(4)
C2 C1 Si1 126.3(3)
C5 C1 Si1 128.6(4)
C2 C1 Fe1 68.4(2)
C5 C1 Fe1 68.5(2)
Si1 C1 Fe1 129.28(19)
C4 C5 C1 108.5(5)
C4 C5 Fe1 69.2(3)
C1 C5 Fe1 70.4(2)
C3 C2 C1 109.8(5)
C3 C2 Fe1 70.1(3)
C1 C2 Fe1 70.4(2)
C3 C4 C5 108.3(4)
C3 C4 Fe1 70.3(3)
C5 C4 Fe1 69.7(2)
C10 C6 C7 107.4(6)
C10 C6 Fe1 70.8(3)
C7 C6 Fe1 69.1(3)
C6 C10 C9 108.6(6)
C6 C10 Fe1 69.5(3)
C9 C10 Fe1 70.2(3)
C10 C9 C8 109.5(6)
C10 C9 Fe1 70.1(3)
C8 C9 Fe1 69.4(4)
C9 C8 C7 108.1(6)
C9 C8 Fe1 71.2(3)
C7 C8 Fe1 69.6(3)
C6 C7 C8 106.3(6)
C6 C7 Fe1 69.3(3)
C8 C7 Fe1 69.4(3)
C13 C12 C11 110.2(4)
C13 C12 Fe2 69.9(3)
C11 C12 Fe2 70.9(2)
C14 C15 C11 109.4(4)
C14 C15 Fe2 69.6(3)
C11 C15 Fe2 70.1(2)
C15 C11 C12 104.5(4)
C15 C11 Si1 125.5(3)
C12 C11 Si1 129.9(3)
C15 C11 Fe2 68.8(2)
C12 C11 Fe2 68.0(2)
Si1 C11 Fe2 129.9(2)
C15 C14 C13 108.5(4)
C15 C14 Fe2 70.1(3)
C13 C14 Fe2 69.5(3)
C12 C13 C14 107.3(4)
C12 C13 Fe2 69.2(3)
C14 C13 Fe2 70.0(3)
C18 C17 C16 108.5(7)
C18 C17 Fe2 70.9(4)
C16 C17 Fe2 69.4(4)
C20 C19 C18 107.3(8)
C20 C19 Fe2 69.8(4)
C18 C19 Fe2 69.9(4)
C17 C18 C19 109.4(8)
C17 C18 Fe2 70.2(4)
C19 C18 Fe2 70.6(4)
C19 C20 C16 109.7(8)
C19 C20 Fe2 70.6(4)
C16 C20 Fe2 69.8(4)
C23 N1 C31 111.1(3)
C23 N1 C35 106.5(3)
C31 N1 C35 111.1(3)
C23 N1 C27 111.4(3)
C31 N1 C27 105.9(3)
C35 N1 C27 110.8(3)
N1 C27 C28 115.4(4)
N1 C35 C36 115.6(4)
C37 C36 C35 111.8(5)
C29 C28 C27 110.7(5)
C24 C23 N1 115.7(3)
C23 C24 C25 111.2(4)
C31 C32 C33 111.3(4)
C32 C31 N1 116.1(3)
C32 C33 C34 113.9(5)
C26 C25 C24 113.4(5)
O4 C21 O3 124.3(5)
O4 C21 C22 117.8(6)
O3 C21 C22 117.7(6)
C30 C29 C28 113.7(7)
C20 C16 C17 105.1(9)
C20 C16 Fe2 70.2(4)
C17 C16 Fe2 69.3(5)
C36 C37 C38 114.4(7)

loop_
_geom_bond_atom_site_label_1
_geom_bond_atom_site_label_2
_geom_bond_distance
Fe1 C8 2.015(5)
Fe1 C7 2.017(5)
Fe1 C6 2.020(5)
Fe1 C2 2.031(4)
Fe1 C5 2.032(4)
Fe1 C9 2.039(5)
Fe1 C10 2.037(5)
Fe1 C4 2.025(4)
Fe1 C3 2.035(5)
Fe1 C1 2.058(4)
Fe2 C16 2.011(7)
Fe2 C17 2.010(6)
Fe2 C20 2.017(6)
Fe2 C18 2.018(6)
Fe2 C12 2.018(4)
Fe2 C13 2.026(5)
Fe2 C14 2.033(5)
Fe2 C15 2.039(4)
Fe2 C19 2.027(6)
Fe2 C11 2.057(4)
Si1 O2 1.620(3)
Si1 O1 1.631(3)
Si1 C11 1.840(4)
Si1 C1 1.851(4)
C3 C4 1.397(8)
C3 C2 1.395(7)
C1 C2 1.442(6)
C1 C5 1.436(6)
C5 C4 1.424(8)
C6 C10 1.377(8)
C6 C7 1.433(9)
C10 C9 1.382(8)
C9 C8 1.364(11)
C8 C7 1.412(11)
C12 C13 1.411(7)
C12 C11 1.430(6)
C15 C14 1.405(7)
C15 C11 1.439(6)
C14 C13 1.404(7)
C17 C18 1.340(12)
C17 C16 1.417(13)
C19 C20 1.368(11)
C19 C18 1.367(10)
C20 C16 1.377(12)
N1 C23 1.507(5)
N1 C31 1.520(5)
N1 C35 1.518(5)
N1 C27 1.513(5)
C27 C28 1.531(7)
C35 C36 1.512(7)
C36 C37 1.498(8)
C28 C29 1.494(8)
C23 C24 1.508(6)
C24 C25 1.505(7)
C32 C31 1.496(6)
C32 C33 1.517(7)
C33 C34 1.511(8)
C26 C25 1.481(8)
O4 C21 1.191(6)
C21 O3 1.247(6)
C21 C22 1.513(9)
C29 C30 1.446(12)
C37 C38 1.507(11)

loop_
_geom_hbond_atom_site_label_D
_geom_hbond_atom_site_label_H
_geom_hbond_atom_site_label_A
_geom_hbond_site_symmetry_A
_geom_hbond_distance_DH
_geom_hbond_distance_HA
_geom_hbond_distance_DA
_geom_hbond_angle_DHA
O1 H1O O3 . 0.82 1.94 2.607(5) 137.4
O2 H2O O4 . 0.82 2.06 2.616(5) 124.3
C35 H35A O4 . 0.97 2.45 3.342(6) 152.7
C24 H24B O3 4_566 0.97 2.54 3.452(6) 156.5
C31 H31B O3 4_566 0.97 2.63 3.555(8) 160.3

loop_
_geom_torsion_atom_site_label_1
_geom_torsion_atom_site_label_2
_geom_torsion_atom_site_label_3
_geom_torsion_atom_site_label_4
_geom_torsion
O2 Si1 C1 C2 151.9(3)
O1 Si1 C1 C2 -85.5(4)
C11 Si1 C1 C2 30.0(4)
O2 Si1 C1 C5 -31.3(4)
O1 Si1 C1 C5 91.3(4)
C11 Si1 C1 C5 -153.2(3)
O2 Si1 C1 Fe1 61.3(3)
O1 Si1 C1 Fe1 -176.1(2)
C11 Si1 C1 Fe1 -60.5(3)
C2 C1 C5 C4 0.0(4)
Si1 C1 C5 C4 -177.4(3)
Fe1 C1 C5 C4 58.9(3)
C2 C1 C5 Fe1 -58.9(3)
Si1 C1 C5 Fe1 123.8(3)
C4 C3 C2 C1 0.4(5)
Fe1 C3 C2 C1 59.3(3)
C4 C3 C2 Fe1 -59.0(3)
C5 C1 C2 C3 -0.2(5)
Si1 C1 C2 C3 177.2(3)
Fe1 C1 C2 C3 -59.2(3)
C5 C1 C2 Fe1 59.0(3)
Si1 C1 C2 Fe1 -123.6(3)
C2 C3 C4 C5 -0.4(5)
Fe1 C3 C4 C5 -59.5(3)
C2 C3 C4 Fe1 59.2(3)
C1 C5 C4 C3 0.3(5)
Fe1 C5 C4 C3 59.9(3)
C1 C5 C4 Fe1 -59.6(3)
C7 C6 C10 C9 0.1(6)
Fe1 C6 C10 C9 -59.5(3)
C7 C6 C10 Fe1 59.7(4)
C6 C10 C9 C8 0.7(6)
Fe1 C10 C9 C8 -58.4(4)
C6 C10 C9 Fe1 59.1(3)
C10 C9 C8 C7 -1.2(6)
Fe1 C9 C8 C7 -60.1(4)
C10 C9 C8 Fe1 58.8(4)
C10 C6 C7 C8 -0.9(6)
Fe1 C6 C7 C8 59.9(4)
C10 C6 C7 Fe1 -60.8(4)
C9 C8 C7 C6 1.3(7)
Fe1 C8 C7 C6 -59.8(4)
C9 C8 C7 Fe1 61.1(4)
C14 C15 C11 C12 0.4(5)
Fe2 C15 C11 C12 58.9(3)
C14 C15 C11 Si1 176.8(3)
Fe2 C15 C11 Si1 -124.7(3)
C14 C15 C11 Fe2 -58.6(3)
C13 C12 C11 C15 -0.4(5)
Fe2 C12 C11 C15 -59.4(3)
C13 C12 C11 Si1 -176.6(3)
Fe2 C12 C11 Si1 124.4(3)
C13 C12 C11 Fe2 59.0(3)
O2 Si1 C11 C15 148.5(3)
O1 Si1 C11 C15 24.7(4)
C1 Si1 C11 C15 -91.2(4)
O2 Si1 C11 C12 -36.0(4)
O1 Si1 C11 C12 -159.9(4)
C1 Si1 C11 C12 84.3(4)
O2 Si1 C11 Fe2 57.6(3)
O1 Si1 C11 Fe2 -66.3(3)
C1 Si1 C11 Fe2 177.9(2)
C11 C15 C14 C13 -0.2(5)
Fe2 C15 C14 C13 -59.1(3)
C11 C15 C14 Fe2 58.9(3)
C11 C12 C13 C14 0.3(5)
Fe2 C12 C13 C14 59.9(3)
C11 C12 C13 Fe2 -59.6(3)
C15 C14 C13 C12 -0.1(5)
Fe2 C14 C13 C12 -59.5(3)
C15 C14 C13 Fe2 59.4(3)
C16 C17 C18 C19 -0.5(8)
Fe2 C17 C18 C19 -60.0(5)
C16 C17 C18 Fe2 59.4(5)
C20 C19 C18 C17 -0.3(8)
Fe2 C19 C18 C17 59.8(5)
C20 C19 C18 Fe2 -60.1(5)
C18 C19 C20 C16 1.1(8)
Fe2 C19 C20 C16 -59.0(5)
C18 C19 C20 Fe2 60.1(5)
C23 N1 C27 C28 -60.4(5)
C31 N1 C27 C28 178.7(4)
C35 N1 C27 C28 58.0(5)
C23 N1 C35 C36 -177.9(4)
C31 N1 C35 C36 -56.7(5)
C27 N1 C35 C36 60.8(5)
N1 C35 C36 C37 176.6(5)
N1 C27 C28 C29 180.0(5)
C31 N1 C23 C24 61.7(5)
C35 N1 C23 C24 -177.1(4)
C27 N1 C23 C24 -56.1(5)
N1 C23 C24 C25 -178.6(4)
C33 C32 C31 N1 166.0(5)
C23 N1 C31 C32 59.6(5)
C35 N1 C31 C32 -58.9(5)
C27 N1 C31 C32 -179.3(4)
C31 C32 C33 C34 -179.2(6)
C23 C24 C25 C26 -179.1(5)
C27 C28 C29 C30 -70.4(9)
C19 C20 C16 C17 -1.4(7)
Fe2 C20 C16 C17 -60.9(5)
C19 C20 C16 Fe2 59.5(5)
C18 C17 C16 C20 1.2(8)
Fe2 C17 C16 C20 61.5(4)
C18 C17 C16 Fe2 -60.4(5)
C35 C36 C37 C38 175.2(7)
